data_7101765
loop_
_publ_author_name
'Han, Yuan'
'Huynh, Han Vinh'

_publ_section_title
;
 Preparation and characterization of the first pyrazole-based remote
 N-heterocyclic carbene complexes of palladium(II).
;
_journal_issue 10
_journal_name_full 'Chemical communications (Cambridge, England)'
_journal_page_first 1089
_journal_page_last 1091
_journal_paper_doi 10.1039/b615441g
_journal_year 2007
_chemical_formula_sum 'C26.5 H30 Cl I2 N2 P Pd'
_chemical_formula_weight 803.14
_chemical_name_systematic
;
?
;
_space_group_IT_number 14
_symmetry_cell_setting monoclinic
_symmetry_space_group_name_Hall '-P 2ybc'
_symmetry_space_group_name_H-M 'P 1 21/c 1'
_atom_sites_solution_hydrogens geom
_atom_sites_solution_primary direct
_atom_sites_solution_secondary difmap
_audit_creation_method SHELXL-97
_cell_angle_alpha 90.00
_cell_angle_beta 94.530(1)
_cell_angle_gamma 90.00
_cell_formula_units_Z 4
_cell_length_a 9.3019(5)
_cell_length_b 16.8771(9)
_cell_length_c 18.9728(9)
_cell_measurement_reflns_used 5492
_cell_measurement_temperature 295(2)
_cell_measurement_theta_max 25.86
_cell_measurement_theta_min 2.41
_cell_volume 2969.2(3)
_computing_cell_refinement 'Bruker SMART'
_computing_data_collection 'Bruker SMART'
_computing_data_reduction 'Bruker SAINT'
_computing_molecular_graphics 'Bruker SHELXTL'
_computing_publication_material 'Bruker SHELXTL'
_computing_structure_refinement 'SHELXL-97 (Sheldrick, 1997)'
_computing_structure_solution 'SHELXS-97 (Sheldrick, 1990)'
_diffrn_ambient_temperature 295(2)
_diffrn_measured_fraction_theta_full 0.999
_diffrn_measured_fraction_theta_max 0.999
_diffrn_measurement_device_type 'CCD area detector'
_diffrn_measurement_method 'phi and omega scans'
_diffrn_radiation_monochromator graphite
_diffrn_radiation_source 'fine-focus sealed tube'
_diffrn_radiation_type MoK\a
_diffrn_radiation_wavelength 0.71073
_diffrn_reflns_av_R_equivalents 0.0357
_diffrn_reflns_av_sigmaI/netI 0.0396
_diffrn_reflns_limit_h_max 11
_diffrn_reflns_limit_h_min -12
_diffrn_reflns_limit_k_max 21
_diffrn_reflns_limit_k_min -21
_diffrn_reflns_limit_l_max 24
_diffrn_reflns_limit_l_min -23
_diffrn_reflns_number 20857
_diffrn_reflns_theta_full 27.50
_diffrn_reflns_theta_max 27.50
_diffrn_reflns_theta_min 1.62
_exptl_absorpt_coefficient_mu 2.865
_exptl_absorpt_correction_T_max 0.7626
_exptl_absorpt_correction_T_min 0.4252
_exptl_absorpt_correction_type 'Sadabs, (Sheldrick 2001)'
_exptl_crystal_colour ORANGE
_exptl_crystal_density_diffrn 1.797
_exptl_crystal_density_meas 0
_exptl_crystal_density_method 'not measured'
_exptl_crystal_description BLOCK
_exptl_crystal_F_000 1548
_exptl_crystal_size_max 0.36
_exptl_crystal_size_mid 0.26
_exptl_crystal_size_min 0.10
_refine_diff_density_max 1.832
_refine_diff_density_min -0.884
_refine_diff_density_rms 0.168
_refine_ls_extinction_method none
_refine_ls_goodness_of_fit_ref 1.168
_refine_ls_hydrogen_treatment constr
_refine_ls_matrix_type full
_refine_ls_number_parameters 320
_refine_ls_number_reflns 6797
_refine_ls_number_restraints 7
_refine_ls_restrained_S_all 1.168
_refine_ls_R_factor_all 0.0758
_refine_ls_R_factor_gt 0.0638
_refine_ls_shift/su_max 0.001
_refine_ls_shift/su_mean 0.000
_refine_ls_structure_factor_coef Fsqd
_refine_ls_weighting_details 'calc w=1/[\s^2^(Fo^2^)+(0.0695P)^2^+7.1996P] where P=(Fo^2^+2Fc^2^)/3'
_refine_ls_weighting_scheme calc
_refine_ls_wR_factor_gt 0.1509
_refine_ls_wR_factor_ref 0.1573
_reflns_number_gt 5735
_reflns_number_total 6797
_reflns_threshold_expression >2sigma(I)
_cod_data_source_file b615441g.txt
_cod_data_source_block Complex4b
_cod_depositor_comments
;
The following automatic conversions were performed:
'_symmetry_cell_setting' value 'Monoclinic' changed to 'monoclinic'
according to '/home/saulius/struct/CIF-dictionaries/cif_core.dic'
dictionary named 'cif_core.dic' version 2.4.1 from 2010-06-29.

Automatic conversion script
Id: cif_fix_enum 1527 2010-12-29 10:47:43Z saulius 
;
_cod_original_sg_symbol_H-M P2(1)/c
_cod_original_formula_sum 'C26.50 H30 Cl I2 N2 P Pd'
_cod_database_code 7101765

loop_
_symmetry_equiv_pos_as_xyz
'x, y, z'
'-x, y+1/2, -z+1/2'
'-x, -y, -z'
'x, -y-1/2, z-1/2'

loop_
_atom_site_label
_atom_site_type_symbol
_atom_site_fract_x
_atom_site_fract_y
_atom_site_fract_z
_atom_site_U_iso_or_equiv
_atom_site_adp_type
_atom_site_occupancy
_atom_site_symmetry_multiplicity
_atom_site_calc_flag
_atom_site_refinement_flags
_atom_site_disorder_assembly
_atom_site_disorder_group
Pd1 Pd 0.70279(5) 0.20224(3) 0.27764(2) 0.03449(14) Uani 1 1 d . . .
I1 I 0.68393(6) 0.08837(3) 0.37439(3) 0.05688(17) Uani 1 1 d . . .
I2 I 0.86519(6) 0.29401(3) 0.36445(3) 0.06458(19) Uani 1 1 d . . .
P1 P 0.55096(17) 0.13402(9) 0.19960(8) 0.0340(3) Uani 1 1 d . . .
N1 N 0.8197(6) 0.3452(4) 0.1132(3) 0.0515(15) Uani 1 1 d . B .
N2 N 0.6978(7) 0.3844(4) 0.1276(3) 0.0511(14) Uani 1 1 d . B .
C1 C 0.7296(7) 0.2837(4) 0.2036(4) 0.0401(14) Uani 1 1 d . . .
C2 C 0.8397(7) 0.2860(4) 0.1592(4) 0.0445(15) Uani 1 1 d . . .
C3 C 0.6425(8) 0.3476(4) 0.1825(4) 0.0449(15) Uani 1 1 d . . .
C4 C 0.9657(9) 0.2321(6) 0.1576(5) 0.075(3) Uani 1 1 d . . .
H4A H 0.9661 0.2084 0.1116 0.113 Uiso 1 1 calc R . .
H4B H 0.9593 0.1913 0.1925 0.113 Uiso 1 1 calc R . .
H4C H 1.0530 0.2617 0.1677 0.113 Uiso 1 1 calc R . .
C5 C 0.5070(9) 0.3753(4) 0.2112(5) 0.064(2) Uani 1 1 d . . .
H5A H 0.4986 0.4317 0.2056 0.095 Uiso 1 1 calc R . .
H5B H 0.5088 0.3621 0.2605 0.095 Uiso 1 1 calc R . .
H5C H 0.4259 0.3499 0.1861 0.095 Uiso 1 1 calc R . .
C6 C 0.9071(10) 0.3669(6) 0.0562(5) 0.074(3) Uani 1 1 d . . .
H6A' H 0.8474 0.3931 0.0190 0.088 Uiso 0.85 1 calc PR A 1
H6B' H 0.9473 0.3195 0.0365 0.088 Uiso 0.85 1 calc PR A 1
H6A H 0.9876 0.3313 0.0557 0.110 Uiso 0.15 1 calc PR A 2
H6B H 0.9417 0.4201 0.0633 0.110 Uiso 0.15 1 calc PR A 2
H6C H 0.8500 0.3636 0.0119 0.110 Uiso 0.15 1 calc PR A 2
C7 C 1.0274(16) 0.4213(9) 0.0829(9) 0.113(5) Uani 0.85 1 d P B 1
H7A H 0.9874 0.4698 0.0994 0.170 Uiso 0.85 1 calc PR B 1
H7B H 1.0874 0.4328 0.0453 0.170 Uiso 0.85 1 calc PR B 1
H7C H 1.0840 0.3962 0.1211 0.170 Uiso 0.85 1 calc PR B 1
C7A C 0.707(7) 0.532(2) 0.073(4) 0.09(2) Uani 0.15 1 d PDU C 2
H7A1 H 0.6938 0.5655 0.1127 0.138 Uiso 0.15 1 calc PR C 2
H7A2 H 0.6618 0.5558 0.0308 0.138 Uiso 0.15 1 calc PR C 2
H7A3 H 0.8083 0.5256 0.0678 0.138 Uiso 0.15 1 calc PR C 2
C8 C 0.6395(12) 0.4513(6) 0.0843(6) 0.088(3) Uani 1 1 d D . .
H8A1 H 0.5466 0.4628 0.1019 0.105 Uiso 0.15 1 calc PR C 2
H8B1 H 0.6189 0.4296 0.0373 0.105 Uiso 0.15 1 calc PR C 2
H8A H 0.5532 0.4705 0.1031 0.131 Uiso 0.85 1 calc PR C 1
H8B H 0.6177 0.4339 0.0365 0.131 Uiso 0.85 1 calc PR C 1
H8C H 0.7097 0.4931 0.0852 0.131 Uiso 0.85 1 calc PR C 1
C1A C 0.6195(7) 0.0406(4) 0.1673(3) 0.0410(14) Uani 1 1 d . . .
C2A C 0.5487(10) 0.0026(5) 0.1100(4) 0.061(2) Uani 1 1 d . . .
H2A H 0.4665 0.0251 0.0872 0.073 Uiso 1 1 calc R . .
C3A C 0.6006(12) -0.0700(5) 0.0863(5) 0.078(3) Uani 1 1 d . . .
H3A H 0.5530 -0.0958 0.0479 0.093 Uiso 1 1 calc R . .
C4A C 0.7224(12) -0.1025(5) 0.1203(5) 0.077(3) Uani 1 1 d . . .
H4A1 H 0.7561 -0.1511 0.1053 0.092 Uiso 1 1 calc R . .
C5A C 0.7935(9) -0.0650(5) 0.1750(5) 0.063(2) Uani 1 1 d . . .
H5A1 H 0.8774 -0.0870 0.1967 0.076 Uiso 1 1 calc R . .
C6A C 0.7423(8) 0.0064(4) 0.1994(4) 0.0494(16) Uani 1 1 d . . .
H6A1 H 0.7914 0.0315 0.2377 0.059 Uiso 1 1 calc R . .
C1B C 0.3808(7) 0.1132(4) 0.2374(4) 0.0407(14) Uani 1 1 d . . .
C2B C 0.2934(8) 0.0489(5) 0.2197(4) 0.0568(19) Uani 1 1 d . . .
H2B H 0.3218 0.0115 0.1876 0.068 Uiso 1 1 calc R . .
C3B C 0.1642(9) 0.0402(6) 0.2496(6) 0.074(3) Uani 1 1 d . . .
H3B H 0.1081 -0.0045 0.2387 0.089 Uiso 1 1 calc R . .
C4B C 0.1174(9) 0.0944(7) 0.2940(5) 0.074(3) Uani 1 1 d . . .
H4B1 H 0.0277 0.0885 0.3118 0.089 Uiso 1 1 calc R . .
C5B C 0.2015(9) 0.1585(6) 0.3131(5) 0.066(2) Uani 1 1 d . . .
H5B1 H 0.1696 0.1958 0.3444 0.079 Uiso 1 1 calc R . .
C6B C 0.3336(8) 0.1680(5) 0.2858(4) 0.0510(17) Uani 1 1 d . . .
H6B1 H 0.3916 0.2110 0.2998 0.061 Uiso 1 1 calc R . .
C1C C 0.4946(7) 0.1837(4) 0.1167(3) 0.0380(13) Uani 1 1 d . . .
C2C C 0.3586(8) 0.2163(5) 0.1031(4) 0.0548(18) Uani 1 1 d . . .
H2C H 0.2892 0.2098 0.1353 0.066 Uiso 1 1 calc R . .
C3C C 0.3263(10) 0.2590(6) 0.0411(5) 0.073(2) Uani 1 1 d . . .
H3C H 0.2340 0.2796 0.0319 0.088 Uiso 1 1 calc R . .
C4C C 0.4237(11) 0.2711(6) -0.0055(5) 0.070(2) Uani 1 1 d . . .
H4C1 H 0.3997 0.3011 -0.0458 0.085 Uiso 1 1 calc R . .
C5C C 0.5577(10) 0.2398(5) 0.0057(4) 0.060(2) Uani 1 1 d . . .
H5C1 H 0.6262 0.2484 -0.0267 0.072 Uiso 1 1 calc R . .
C6C C 0.5919(8) 0.1945(4) 0.0663(4) 0.0492(16) Uani 1 1 d . . .
H6C1 H 0.6824 0.1711 0.0729 0.059 Uiso 1 1 calc R . .
C1S C 0.085(5) 0.9704(18) 0.0034(18) 0.174(18) Uani 0.50 1 d P . .
H1S1 H 0.1101 0.9294 0.0380 0.208 Uiso 0.50 1 calc PR . .
H1S2 H 0.1632 0.9749 -0.0272 0.208 Uiso 0.50 1 calc PR . .
Cl1 Cl 0.0668(11) 1.0563(5) 0.0453(4) 0.262(4) Uani 1 1 d . . .

loop_
_atom_site_aniso_label
_atom_site_aniso_U_11
_atom_site_aniso_U_22
_atom_site_aniso_U_33
_atom_site_aniso_U_23
_atom_site_aniso_U_13
_atom_site_aniso_U_12
Pd1 0.0317(2) 0.0350(2) 0.0375(3) -0.00469(18) 0.00788(18) -0.00561(18)
I1 0.0665(3) 0.0582(3) 0.0458(3) 0.0030(2) 0.0038(2) -0.0120(2)
I2 0.0640(3) 0.0712(4) 0.0597(3) -0.0208(3) 0.0119(3) -0.0339(3)
P1 0.0310(8) 0.0345(8) 0.0372(8) -0.0039(6) 0.0065(6) -0.0023(6)
N1 0.042(3) 0.056(4) 0.059(4) 0.012(3) 0.015(3) 0.000(3)
N2 0.049(3) 0.045(3) 0.061(4) 0.007(3) 0.014(3) 0.007(3)
C1 0.037(3) 0.039(3) 0.045(4) -0.004(3) 0.008(3) -0.006(2)
C2 0.033(3) 0.048(4) 0.054(4) 0.008(3) 0.012(3) 0.008(3)
C3 0.045(4) 0.035(3) 0.056(4) -0.003(3) 0.014(3) 0.001(3)
C4 0.050(5) 0.094(7) 0.086(6) 0.035(5) 0.029(5) 0.031(5)
C5 0.063(5) 0.042(4) 0.091(6) -0.004(4) 0.034(5) 0.012(3)
C6 0.071(6) 0.082(6) 0.071(6) 0.022(5) 0.024(5) 0.012(5)
C7 0.098(11) 0.105(11) 0.141(14) 0.016(10) 0.041(10) -0.028(9)
C7A 0.11(3) 0.09(3) 0.08(3) 0.00(2) 0.02(2) 0.03(2)
C8 0.097(8) 0.062(6) 0.107(8) 0.032(5) 0.032(6) 0.033(5)
C1A 0.043(4) 0.038(3) 0.043(3) -0.008(3) 0.007(3) 0.001(3)
C2A 0.073(5) 0.049(4) 0.059(5) -0.011(4) -0.005(4) 0.003(4)
C3A 0.109(8) 0.057(5) 0.066(5) -0.031(4) -0.001(5) 0.000(5)
C4A 0.097(7) 0.047(5) 0.086(7) -0.024(4) 0.004(6) 0.018(5)
C5A 0.056(5) 0.058(5) 0.076(6) -0.008(4) 0.011(4) 0.018(4)
C6A 0.042(4) 0.047(4) 0.059(4) -0.008(3) 0.005(3) 0.003(3)
C1B 0.032(3) 0.047(4) 0.044(3) 0.009(3) 0.005(3) -0.005(3)
C2B 0.047(4) 0.057(5) 0.065(5) 0.003(4) -0.005(4) -0.012(3)
C3B 0.045(5) 0.085(6) 0.093(7) 0.013(5) -0.001(5) -0.026(4)
C4B 0.037(4) 0.109(8) 0.078(6) 0.026(6) 0.019(4) 0.001(5)
C5B 0.051(5) 0.082(6) 0.067(5) 0.007(4) 0.019(4) 0.011(4)
C6B 0.043(4) 0.058(4) 0.053(4) -0.005(3) 0.015(3) -0.005(3)
C1C 0.040(3) 0.042(3) 0.033(3) -0.002(2) 0.004(3) -0.004(3)
C2C 0.044(4) 0.065(5) 0.057(4) 0.013(4) 0.010(3) 0.007(3)
C3C 0.060(5) 0.086(6) 0.073(6) 0.018(5) 0.006(5) 0.020(5)
C4C 0.084(7) 0.076(6) 0.050(5) 0.016(4) -0.002(5) 0.002(5)
C5C 0.087(6) 0.060(5) 0.035(4) -0.010(3) 0.012(4) -0.018(4)
C6C 0.049(4) 0.058(4) 0.042(4) -0.009(3) 0.009(3) -0.001(3)
C1S 0.29(5) 0.10(2) 0.12(2) 0.056(19) -0.05(3) -0.01(3)
Cl1 0.378(12) 0.234(8) 0.171(6) -0.069(5) -0.003(7) -0.063(8)

loop_
_atom_type_symbol
_atom_type_description
_atom_type_scat_dispersion_real
_atom_type_scat_dispersion_imag
_atom_type_scat_source
C C 0.0033 0.0016 'International Tables Vol C Tables 4.2.6.8 and 6.1.1.4'
H H 0.0000 0.0000 'International Tables Vol C Tables 4.2.6.8 and 6.1.1.4'
N N 0.0061 0.0033 'International Tables Vol C Tables 4.2.6.8 and 6.1.1.4'
Pd Pd -0.9988 1.0072 'International Tables Vol C Tables 4.2.6.8 and 6.1.1.4'
I I -0.4742 1.8119 'International Tables Vol C Tables 4.2.6.8 and 6.1.1.4'
P P 0.1023 0.0942 'International Tables Vol C Tables 4.2.6.8 and 6.1.1.4'
Cl Cl 0.1484 0.1585 'International Tables Vol C Tables 4.2.6.8 and 6.1.1.4'

loop_
_geom_angle_atom_site_label_1
_geom_angle_atom_site_label_2
_geom_angle_atom_site_label_3
_geom_angle
_geom_angle_site_symmetry_3
C1 Pd1 P1 89.79(19) .
C1 Pd1 I2 86.44(18) .
P1 Pd1 I2 174.46(5) .
C1 Pd1 I1 176.01(19) .
P1 Pd1 I1 90.69(4) .
I2 Pd1 I1 93.35(2) .
C1C P1 C1B 103.2(3) .
C1C P1 C1A 101.1(3) .
C1B P1 C1A 107.6(3) .
C1C P1 Pd1 116.7(2) .
C1B P1 Pd1 110.8(2) .
C1A P1 Pd1 116.1(2) .
C2 N1 N2 107.9(6) .
C2 N1 C6 128.4(7) .
N2 N1 C6 123.6(7) .
C3 N2 N1 107.9(6) .
C3 N2 C8 129.5(7) .
N1 N2 C8 122.4(7) .
C2 C1 C3 104.3(6) .
C2 C1 Pd1 126.1(5) .
C3 C1 Pd1 129.5(5) .
N1 C2 C1 110.5(6) .
N1 C2 C4 121.1(6) .
C1 C2 C4 128.4(6) .
N2 C3 C1 109.3(6) .
N2 C3 C5 121.7(7) .
C1 C3 C5 129.0(7) .
N1 C6 C7 110.5(9) .
N2 C8 C7A 129(3) .
C6A C1A C2A 118.7(6) .
C6A C1A P1 120.8(5) .
C2A C1A P1 120.5(6) .
C1A C2A C3A 120.2(8) .
C4A C3A C2A 119.4(8) .
C5A C4A C3A 120.7(8) .
C4A C5A C6A 120.4(8) .
C1A C6A C5A 120.7(7) .
C2B C1B C6B 118.0(7) .
C2B C1B P1 124.7(6) .
C6B C1B P1 117.3(5) .
C3B C2B C1B 120.0(8) .
C4B C3B C2B 121.6(9) .
C3B C4B C5B 120.0(8) .
C4B C5B C6B 120.0(8) .
C5B C6B C1B 120.3(7) .
C6C C1C C2C 117.3(6) .
C6C C1C P1 119.9(5) .
C2C C1C P1 122.7(5) .
C1C C2C C3C 119.7(7) .
C4C C3C C2C 121.9(8) .
C3C C4C C5C 120.2(8) .
C4C C5C C6C 119.2(8) .
C1C C6C C5C 121.6(7) .
Cl1 C1S Cl1 113(2) 3_575
C1S Cl1 C1S 67(2) 3_575

loop_
_geom_bond_atom_site_label_1
_geom_bond_atom_site_label_2
_geom_bond_distance
_geom_bond_site_symmetry_2
Pd1 C1 1.996(7) .
Pd1 P1 2.2765(16) .
Pd1 I2 2.6458(7) .
Pd1 I1 2.6730(7) .
P1 C1C 1.823(6) .
P1 C1B 1.823(6) .
P1 C1A 1.825(6) .
N1 C2 1.330(9) .
N1 N2 1.359(8) .
N1 C6 1.450(10) .
N2 C3 1.348(9) .
N2 C8 1.475(10) .
C1 C2 1.377(9) .
C1 C3 1.388(9) .
C2 C4 1.486(10) .
C3 C5 1.488(10) .
C6 C7 1.504(17) .
C7A C8 1.52(2) .
C1A C6A 1.378(10) .
C1A C2A 1.383(10) .
C2A C3A 1.403(11) .
C3A C4A 1.373(14) .
C4A C5A 1.345(13) .
C5A C6A 1.388(10) .
C1B C2B 1.381(10) .
C1B C6B 1.398(10) .
C2B C3B 1.376(12) .
C3B C4B 1.340(14) .
C4B C5B 1.366(13) .
C5B C6B 1.380(11) .
C1C C6C 1.379(9) .
C1C C2C 1.385(10) .
C2C C3C 1.392(11) .
C3C C4C 1.329(13) .
C4C C5C 1.355(13) .
C5C C6C 1.397(11) .
C1S Cl1 1.67(4) .
C1S Cl1 1.69(4) 3_575
Cl1 C1S 1.69(4) 3_575
